data_4000209
_journal_name_full 'Chemistry of Materials'
_journal_paper_doi 10.1021/cm021183m
_journal_year 2002
_chemical_formula_moiety '(C5 H1 O2 F6 -1)2, (Cd +2), (C8 H18 O4)'
_chemical_formula_sum 'C18 H20 Cd F12 O8'
_chemical_formula_weight 704.74
_space_group_IT_number 33
_symmetry_cell_setting orthorhombic
_symmetry_space_group_name_Hall 'P -2n -2ac'
_symmetry_space_group_name_H-M 'P c 21 n'
_atom_sites_solution_hydrogens geom
_atom_sites_solution_primary direct
_atom_sites_solution_secondary difmap
_cell_angle_alpha 90.00
_cell_angle_beta 90.00
_cell_angle_gamma 90.00
_cell_formula_units_Z 4
_cell_length_a 11.694(4)
_cell_length_b 14.972(6)
_cell_length_c 15.561(5)
_cell_measurement_temperature 293(2)
_cell_volume 2724.5(17)
_diffrn_ambient_temperature 293(2)
_diffrn_detector_area_resol_mean ?
_diffrn_measurement_device_type 'Nonius CAD4'
_diffrn_measurement_method \q/2\q
_diffrn_radiation_monochromator graphite
_diffrn_radiation_source 'X-ray tube'
_diffrn_radiation_type MoK\a
_diffrn_radiation_wavelength 0.71069
_diffrn_reflns_av_R_equivalents 0.0510
_diffrn_reflns_av_sigmaI/netI 0.0193
_diffrn_reflns_limit_h_max 13
_diffrn_reflns_limit_h_min 0
_diffrn_reflns_limit_k_max 17
_diffrn_reflns_limit_k_min 0
_diffrn_reflns_limit_l_max 18
_diffrn_reflns_limit_l_min 0
_diffrn_reflns_number 2614
_diffrn_reflns_theta_max 24.95
_diffrn_reflns_theta_min 2.57
_diffrn_standards_decay_% ?
_diffrn_standards_interval_count ?
_diffrn_standards_interval_time 60
_diffrn_standards_number 3
_exptl_absorpt_coefficient_mu 0.922
_exptl_absorpt_correction_T_max ?
_exptl_absorpt_correction_T_min ?
_exptl_absorpt_correction_type 'REFDELF (WALKER and STUART, 1983)'
_exptl_absorpt_process_details ?
_exptl_crystal_density_diffrn 1.718
_exptl_crystal_density_meas ?
_exptl_crystal_density_method 'not measured'
_exptl_crystal_F_000 1392
_exptl_crystal_size_max 0.50
_exptl_crystal_size_mid 0.48
_exptl_crystal_size_min 0.35
_refine_ls_abs_structure_details 'Flack H D (1983), Acta Cryst. A39, 876-881'
_refine_ls_abs_structure_Flack -0.02(5)
_refine_ls_extinction_coef 0.0025(7)
_refine_ls_extinction_expression Fc^*^=kFc[1+0.001xFc^2^\l^3^/sin(2\q)]^-1/4^
_refine_ls_extinction_method SHELXL
_refine_ls_goodness_of_fit_ref 0.935
_refine_ls_hydrogen_treatment mixed
_refine_ls_matrix_type full
_refine_ls_number_parameters 356
_refine_ls_number_reflns 2487
_refine_ls_number_restraints 1
_refine_ls_restrained_S_all 0.934
_refine_ls_R_factor_all 0.0587
_refine_ls_R_factor_gt 0.0421
_refine_ls_shift/su_max 1.273
_refine_ls_shift/su_mean 0.230
_refine_ls_structure_factor_coef Fsqd
_refine_ls_weighting_details 'calc w=1/[\s^2^(Fo^2^)+(0.1100P)^2^+0.7435P] where P=(Fo^2^+2Fc^2^)/3'
_refine_ls_weighting_scheme calc
_refine_ls_wR_factor_gt 0.1224
_refine_ls_wR_factor_ref 0.1399
_reflns_number_gt 1833
_reflns_number_total 2487
_reflns_threshold_expression >2sigma(I)
_cod_original_sg_symbol_H-M Pc21n
_cod_database_code 4000209

loop_
_symmetry_equiv_pos_as_xyz
'x, y, z'
'-x, y+1/2, -z'
'-x+1/2, y, z+1/2'
'x+1/2, y+1/2, -z+1/2'

loop_
_atom_site_label
_atom_site_type_symbol
_atom_site_fract_x
_atom_site_fract_y
_atom_site_fract_z
_atom_site_U_iso_or_equiv
_atom_site_adp_type
_atom_site_occupancy
_atom_site_symmetry_multiplicity
_atom_site_calc_flag
_atom_site_refinement_flags
_atom_site_disorder_assembly
_atom_site_disorder_group
Cd1 Cd 0.80113(4) 0.26452(6) 0.46008(3) 0.0700(3) Uani 1 1 d . . .
F1 F 1.1143(11) 0.3138(11) 0.6596(7) 0.190(7) Uani 1 1 d . . .
F2 F 1.2303(10) 0.3135(11) 0.5840(9) 0.184(7) Uani 1 1 d . . .
F3 F 1.172(3) 0.1956(8) 0.6222(16) 0.39(2) Uani 1 1 d . . .
F4 F 1.066(2) 0.207(2) 0.2297(10) 0.229(10) Uani 1 1 d . . .
F5 F 1.2100(8) 0.291(3) 0.2893(7) 0.35(2) Uani 1 1 d . . .
F6 F 1.094(2) 0.333(2) 0.2402(16) 0.291(16) Uani 1 1 d . . .
F7 F 0.402(2) 0.1163(17) 0.334(2) 0.37(2) Uani 1 1 d . . .
F8 F 0.505(2) 0.057(2) 0.4229(17) 0.290(15) Uani 1 1 d . . .
F9 F 0.579(2) 0.0418(12) 0.2946(15) 0.238(9) Uani 1 1 d . . .
F10 F 0.405(3) 0.423(4) 0.382(3) 0.50(4) Uani 1 1 d . . .
F11 F 0.477(3) 0.4456(15) 0.2869(15) 0.311(17) Uani 1 1 d . . .
F12 F 0.534(2) 0.4963(11) 0.3961(17) 0.242(11) Uani 1 1 d . . .
O1 O 0.9597(4) 0.2687(14) 0.5456(3) 0.0764(15) Uani 1 1 d . . .
O2 O 0.9359(4) 0.2691(11) 0.3569(3) 0.0824(18) Uani 1 1 d . . .
O3 O 0.6678(16) 0.1745(11) 0.3982(14) 0.126(6) Uani 1 1 d . . .
O4 O 0.6824(12) 0.3579(8) 0.3819(11) 0.093(4) Uani 1 1 d . . .
O5 O 0.8774(16) 0.0981(12) 0.4627(9) 0.111(6) Uani 1 1 d . . .
O6 O 0.7355(18) 0.1804(14) 0.5826(11) 0.146(7) Uani 1 1 d . . .
O7 O 0.7215(14) 0.3604(12) 0.5741(14) 0.130(6) Uani 1 1 d . . .
O8 O 0.8768(15) 0.4352(12) 0.4628(10) 0.110(6) Uani 1 1 d . . .
C1 C 1.0580(7) 0.2612(14) 0.5223(5) 0.071(2) Uani 1 1 d . . .
C2 C 1.1060(7) 0.270(2) 0.4414(6) 0.093(4) Uani 1 1 d . . .
H2 H 1.1826 0.2861 0.4363 0.173(14) Uiso 1 1 calc R . .
C3 C 1.0396(6) 0.2551(18) 0.3658(6) 0.084(4) Uani 1 1 d . . .
C4 C 1.1475(10) 0.2704(18) 0.5983(7) 0.093(3) Uani 1 1 d . . .
C5 C 1.1146(15) 0.254(3) 0.2837(7) 0.179(12) Uani 1 1 d . . .
C6 C 0.5753(16) 0.1915(13) 0.3744(13) 0.109(8) Uani 1 1 d . . .
C7 C 0.5192(10) 0.274(2) 0.3643(8) 0.122(7) Uani 1 1 d . . .
H7 H 0.4409 0.2737 0.3538 0.173(14) Uiso 1 1 calc R . .
C8 C 0.572(2) 0.3557(15) 0.3689(12) 0.108(6) Uani 1 1 d . . .
C9 C 0.518(3) 0.084(2) 0.3484(17) 0.148(12) Uani 1 1 d . . .
C10 C 0.5047(18) 0.427(2) 0.3584(18) 0.176(14) Uani 1 1 d . . .
C11 C 0.893(3) 0.0549(15) 0.378(2) 0.144(10) Uani 1 1 d . . .
H11A H 0.8930 -0.0088 0.3850 0.173(14) Uiso 1 1 calc R . .
H11B H 0.9646 0.0735 0.3536 0.173(14) Uiso 1 1 calc R . .
H11C H 0.8317 0.0720 0.3405 0.173(14) Uiso 1 1 calc R . .
C12 C 0.815(3) 0.0430(18) 0.5245(18) 0.123(10) Uani 1 1 d . . .
H12A H 0.7414 0.0245 0.5011 0.173(14) Uiso 1 1 calc R . .
H12B H 0.8581 -0.0097 0.5400 0.173(14) Uiso 1 1 calc R . .
C13 C 0.8000(17) 0.097(2) 0.5931(19) 0.124(9) Uani 1 1 d . . .
H13A H 0.8753 0.1126 0.6146 0.173(14) Uiso 1 1 calc R . .
H13B H 0.7624 0.0625 0.6377 0.173(14) Uiso 1 1 calc R . .
C14 C 0.677(3) 0.218(3) 0.637(2) 0.28(2) Uani 1 1 d . . .
H14A H 0.6751 0.1804 0.6879 0.173(14) Uiso 1 1 calc R . .
H14B H 0.5996 0.2225 0.6154 0.173(14) Uiso 1 1 calc R . .
C15 C 0.711(4) 0.295(3) 0.658(2) 0.30(3) Uani 1 1 d . . .
H15A H 0.7856 0.2899 0.6857 0.173(14) Uiso 1 1 calc R . .
H15B H 0.6585 0.3203 0.6992 0.173(14) Uiso 1 1 calc R . .
C16 C 0.796(2) 0.429(2) 0.605(2) 0.172(16) Uani 1 1 d . . .
H16A H 0.8662 0.4052 0.6284 0.173(14) Uiso 1 1 calc R . .
H16B H 0.7587 0.4666 0.6476 0.173(14) Uiso 1 1 calc R . .
C17 C 0.817(2) 0.482(2) 0.517(3) 0.158(14) Uani 1 1 d . . .
H17A H 0.7438 0.4963 0.4911 0.173(14) Uiso 1 1 calc R . .
H17B H 0.8566 0.5372 0.5289 0.173(14) Uiso 1 1 calc R . .
C18 C 0.895(3) 0.4850(17) 0.3889(19) 0.160(12) Uani 1 1 d . . .
H18A H 0.8237 0.5109 0.3705 0.173(14) Uiso 1 1 calc R . .
H18B H 0.9241 0.4470 0.3444 0.173(14) Uiso 1 1 calc R . .
H18C H 0.9489 0.5317 0.4006 0.173(14) Uiso 1 1 calc R . .

loop_
_atom_site_aniso_label
_atom_site_aniso_U_11
_atom_site_aniso_U_22
_atom_site_aniso_U_33
_atom_site_aniso_U_23
_atom_site_aniso_U_13
_atom_site_aniso_U_12
Cd1 0.0456(3) 0.0989(5) 0.0656(4) 0.0013(9) -0.0011(2) 0.0025(8)
F1 0.170(9) 0.30(2) 0.095(5) -0.083(8) -0.062(6) 0.067(10)
F2 0.135(7) 0.274(16) 0.143(8) 0.041(9) -0.077(7) -0.119(9)
F3 0.68(5) 0.079(6) 0.41(3) 0.028(11) -0.46(4) -0.007(13)
F4 0.221(18) 0.38(3) 0.086(7) -0.013(13) 0.034(9) 0.073(19)
F5 0.080(5) 0.87(6) 0.113(6) -0.01(2) 0.037(4) -0.165(18)
F6 0.29(3) 0.37(4) 0.209(19) 0.15(2) 0.15(2) 0.07(2)
F7 0.27(2) 0.29(2) 0.57(5) 0.18(3) -0.31(3) -0.19(2)
F8 0.24(2) 0.38(3) 0.25(2) 0.19(2) -0.118(17) -0.21(2)
F9 0.31(3) 0.176(13) 0.228(19) -0.034(13) 0.002(19) -0.105(15)
F10 0.27(4) 0.69(8) 0.55(6) 0.03(6) 0.05(4) 0.36(5)
F11 0.51(4) 0.22(2) 0.201(17) 0.004(14) -0.20(3) 0.16(3)
F12 0.33(3) 0.148(12) 0.25(2) -0.039(12) -0.10(2) 0.135(15)
O1 0.060(3) 0.109(4) 0.060(2) -0.001(7) -0.007(2) 0.005(9)
O2 0.060(3) 0.127(5) 0.060(3) 0.014(7) -0.002(2) 0.023(8)
O3 0.092(8) 0.131(11) 0.155(13) 0.043(9) -0.043(9) -0.036(8)
O4 0.072(7) 0.086(7) 0.120(9) 0.001(6) -0.036(6) 0.001(5)
O5 0.127(16) 0.098(12) 0.109(12) 0.003(8) -0.030(8) 0.004(9)
O6 0.121(11) 0.226(19) 0.091(9) 0.067(11) 0.034(8) 0.030(12)
O7 0.106(9) 0.135(10) 0.150(14) -0.040(10) 0.044(9) 0.009(8)
O8 0.101(14) 0.082(10) 0.148(15) -0.020(9) 0.009(8) -0.004(8)
C1 0.063(4) 0.082(6) 0.067(4) 0.009(9) -0.015(3) 0.029(9)
C2 0.053(4) 0.149(11) 0.076(5) -0.005(14) -0.004(4) 0.029(11)
C3 0.050(4) 0.132(11) 0.069(4) 0.015(9) 0.003(3) 0.019(8)
C4 0.095(6) 0.104(9) 0.082(6) -0.009(13) -0.037(5) 0.005(14)
C5 0.113(11) 0.37(4) 0.056(6) -0.016(18) 0.005(6) -0.11(2)
C6 0.084(12) 0.134(14) 0.109(12) 0.046(10) -0.053(10) -0.082(11)
C7 0.061(5) 0.20(2) 0.103(8) 0.042(18) -0.007(5) 0.034(15)
C8 0.122(16) 0.128(14) 0.075(9) -0.005(9) -0.002(10) -0.007(12)
C9 0.16(3) 0.16(3) 0.114(15) -0.012(17) -0.023(16) -0.06(2)
C10 0.109(12) 0.21(2) 0.21(3) -0.13(2) -0.098(15) 0.118(14)
C11 0.18(3) 0.086(11) 0.16(2) -0.016(12) -0.041(18) 0.005(13)
C12 0.15(3) 0.093(16) 0.124(16) -0.002(12) -0.025(14) -0.014(13)
C13 0.098(15) 0.16(2) 0.112(16) 0.041(16) -0.026(11) -0.007(12)
C14 0.37(4) 0.28(4) 0.18(3) 0.04(2) 0.20(3) -0.05(3)
C15 0.41(6) 0.39(6) 0.114(15) -0.09(3) 0.14(3) -0.30(5)
C16 0.17(3) 0.16(3) 0.18(3) -0.12(2) 0.035(16) 0.013(17)
C17 0.120(19) 0.116(19) 0.24(3) -0.10(2) -0.066(19) 0.023(13)
C18 0.18(3) 0.130(17) 0.17(2) 0.072(15) 0.004(18) -0.067(16)
